data_4082276
loop_
_publ_author_name
'Xu, Chen'
'Wang, Zhi-Qiang'
'Fu, Wei-Jun'
'Lou, Xin-Hua'
'Li, Ying-Fei'
'Cen, Fei-Fei'
'Ma, Hong-Ji'
'Ji, Bao-Ming'

_publ_section_title
;
 Synthesis and Structural Characterization of
 Monophosphine-Cyclopalladated Ferrocenylpyrimidine Complexes and Reusable
 Catalytic System for Amination of Hindered Aryl Chlorides in PEG-400
;
_journal_coden_ASTM ORGND7
_journal_issue 6
_journal_name_full Organometallics
_journal_page_first 1909
_journal_page_last 1916
_journal_paper_doi 10.1021/om801149r
_journal_volume 28
_journal_year 2009
_chemical_formula_sum 'C16 H16 Fe N2'
_chemical_formula_weight 292.16
_space_group_IT_number 2
_symmetry_cell_setting triclinic
_symmetry_space_group_name_Hall '-P 1'
_symmetry_space_group_name_H-M 'P -1'
_atom_sites_solution_hydrogens geom
_atom_sites_solution_primary direct
_atom_sites_solution_secondary difmap
_audit_creation_method SHELXL-97
_cell_angle_alpha 70.2610(10)
_cell_angle_beta 71.4090(10)
_cell_angle_gamma 74.4180(10)
_cell_formula_units_Z 4
_cell_length_a 9.6778(9)
_cell_length_b 11.3598(11)
_cell_length_c 14.4161(14)
_cell_measurement_reflns_used 6219
_cell_measurement_temperature 291(2)
_cell_measurement_theta_max 27.90
_cell_measurement_theta_min 2.50
_cell_volume 1390.7(2)
_computing_cell_refinement 'Bruker SMART'
_computing_data_collection 'Bruker SMART(Bruker, 2004)'
_computing_data_reduction 'Bruker SAINT(Bruker, 2004)'
_computing_molecular_graphics 'Bruker SHELXTL(Sheldrick, 2008)'
_computing_publication_material 'Bruker SHELXTL'
_computing_structure_refinement 'SHELXL-97 (Sheldrick, 2008)'
_computing_structure_solution 'SHELXS-97 (Sheldrick, 2008)'
_diffrn_ambient_temperature 291(2)
_diffrn_measured_fraction_theta_full 0.992
_diffrn_measured_fraction_theta_max 0.992
_diffrn_measurement_device_type 'Bruker SMART APEX CCD'
_diffrn_measurement_method 'phi and omega scans'
_diffrn_radiation_monochromator graphite
_diffrn_radiation_source 'fine-focus sealed tube'
_diffrn_radiation_type MoK\a
_diffrn_radiation_wavelength 0.71073
_diffrn_reflns_av_R_equivalents 0.0127
_diffrn_reflns_av_sigmaI/netI 0.0178
_diffrn_reflns_limit_h_max 11
_diffrn_reflns_limit_h_min -11
_diffrn_reflns_limit_k_max 13
_diffrn_reflns_limit_k_min -13
_diffrn_reflns_limit_l_max 17
_diffrn_reflns_limit_l_min -17
_diffrn_reflns_number 10627
_diffrn_reflns_theta_full 25.49
_diffrn_reflns_theta_max 25.49
_diffrn_reflns_theta_min 2.50
_exptl_absorpt_coefficient_mu 1.071
_exptl_absorpt_correction_T_max 0.7325
_exptl_absorpt_correction_T_min 0.6220
_exptl_absorpt_correction_type multi-scan
_exptl_absorpt_process_details '(SADABS; Sheldrick, 1996)'
_exptl_crystal_colour red
_exptl_crystal_density_diffrn 1.395
_exptl_crystal_density_method 'not measured'
_exptl_crystal_description block
_exptl_crystal_F_000 608
_exptl_crystal_size_max 0.49
_exptl_crystal_size_mid 0.45
_exptl_crystal_size_min 0.31
_refine_diff_density_max 0.320
_refine_diff_density_min -0.311
_refine_diff_density_rms 0.053
_refine_ls_extinction_method none
_refine_ls_goodness_of_fit_ref 1.043
_refine_ls_hydrogen_treatment constr
_refine_ls_matrix_type full
_refine_ls_number_parameters 346
_refine_ls_number_reflns 5140
_refine_ls_number_restraints 0
_refine_ls_restrained_S_all 1.043
_refine_ls_R_factor_all 0.0349
_refine_ls_R_factor_gt 0.0302
_refine_ls_shift/su_max 0.002
_refine_ls_shift/su_mean 0.000
_refine_ls_structure_factor_coef Fsqd
_refine_ls_weighting_details 'calc w=1/[\s^2^(Fo^2^)+(0.0485P)^2^+0.3765P] where P=(Fo^2^+2Fc^2^)/3'
_refine_ls_weighting_scheme calc
_refine_ls_wR_factor_gt 0.0816
_refine_ls_wR_factor_ref 0.0851
_reflns_number_gt 4534
_reflns_number_total 5140
_reflns_threshold_expression >2sigma(I)
_cod_duplicate_entry 4068897
_cod_data_source_file om801149rsup4.cif
_cod_data_source_block b
_cod_depositor_comments
;
The following automatic conversions were performed:

'_symmetry_cell_setting' value 'Triclinic' changed to 'triclinic'
according to /home/saulius/struct/CIF-dictionaries/cif_core.dic
dictionary named 'cif_core.dic' version 2.4.2 from 2011-04-26.

Automatic conversion script
Id: cif_fix_values 1891 2012-01-12 08:04:46Z andrius 
;
_cod_original_sg_symbol_H-M P-1
_cod_database_code 4082276

loop_
_symmetry_equiv_pos_as_xyz
'x, y, z'
'-x, -y, -z'

loop_
_atom_site_label
_atom_site_type_symbol
_atom_site_fract_x
_atom_site_fract_y
_atom_site_fract_z
_atom_site_U_iso_or_equiv
_atom_site_adp_type
_atom_site_occupancy
_atom_site_symmetry_multiplicity
_atom_site_calc_flag
_atom_site_refinement_flags
Fe1 Fe 0.68932(3) 0.62751(2) 0.29022(2) 0.04057(10) Uani 1 1 d .
Fe2 Fe 0.24624(3) 0.33737(3) 0.22841(2) 0.04268(10) Uani 1 1 d .
N1 N 0.9779(2) 0.79049(16) 0.05784(13) 0.0501(4) Uani 1 1 d .
N2 N 0.7445(2) 0.93206(17) 0.06376(14) 0.0577(5) Uani 1 1 d .
N3 N 0.15113(17) -0.00162(15) 0.36506(12) 0.0440(4) Uani 1 1 d .
N4 N -0.07762(17) 0.14765(14) 0.37336(12) 0.0424(4) Uani 1 1 d .
C1 C 0.6626(3) 0.5579(2) 0.18476(18) 0.0656(7) Uani 1 1 d .
H1 H 0.6982 0.5887 0.1106 0.079 Uiso 1 1 calc R
C2 C 0.5228(3) 0.6011(2) 0.2453(2) 0.0624(6) Uani 1 1 d .
H2 H 0.4444 0.6679 0.2203 0.075 Uiso 1 1 calc R
C3 C 0.5163(2) 0.5319(2) 0.34690(19) 0.0571(5) Uani 1 1 d .
H3 H 0.4326 0.5414 0.4055 0.068 Uiso 1 1 calc R
C4 C 0.6499(3) 0.4460(2) 0.34998(18) 0.0561(5) Uani 1 1 d .
H4 H 0.6757 0.3856 0.4116 0.067 Uiso 1 1 calc R
C5 C 0.7403(3) 0.4602(2) 0.2516(2) 0.0587(6) Uani 1 1 d .
H5 H 0.8401 0.4118 0.2319 0.070 Uiso 1 1 calc R
C6 C 0.6601(3) 0.7379(2) 0.38365(17) 0.0650(7) Uani 1 1 d .
H6 H 0.5794 0.7405 0.4452 0.078 Uiso 1 1 calc R
C7 C 0.7980(3) 0.6547(2) 0.38003(17) 0.0599(6) Uani 1 1 d .
H7 H 0.8296 0.5905 0.4382 0.072 Uiso 1 1 calc R
C8 C 0.8831(2) 0.6799(2) 0.27683(15) 0.0505(5) Uani 1 1 d .
H8 H 0.9835 0.6363 0.2515 0.061 Uiso 1 1 calc R
C9 C 0.7957(2) 0.78024(19) 0.21710(15) 0.0480(5) Uani 1 1 d .
C10 C 0.6556(3) 0.8159(2) 0.28348(17) 0.0575(6) Uani 1 1 d .
H10 H 0.5732 0.8821 0.2638 0.069 Uiso 1 1 calc R
C11 C 0.8417(2) 0.83731(18) 0.10572(15) 0.0469(5) Uani 1 1 d .
C12 C 1.0223(3) 0.8457(2) -0.04280(16) 0.0537(5) Uani 1 1 d .
C13 C 0.9299(3) 0.9460(2) -0.09189(17) 0.0615(6) Uani 1 1 d .
H13 H 0.9612 0.9856 -0.1610 0.074 Uiso 1 1 calc R
C14 C 0.7908(3) 0.9861(2) -0.03641(18) 0.0629(6) Uani 1 1 d .
C15 C 1.1735(3) 0.7950(3) -0.0976(2) 0.0757(7) Uani 1 1 d .
H15A H 1.2420 0.8453 -0.1020 0.114 Uiso 1 1 d R
H15B H 1.1728 0.7985 -0.1649 0.114 Uiso 1 1 d R
H15C H 1.2034 0.7084 -0.0612 0.114 Uiso 1 1 d R
C16 C 0.6828(4) 1.0943(3) -0.0851(2) 0.1014(11) Uani 1 1 d .
H16A H 0.5946 1.1119 -0.0338 0.152 Uiso 1 1 calc R
H16B H 0.6578 1.0709 -0.1350 0.152 Uiso 1 1 calc R
H16C H 0.7275 1.1688 -0.1175 0.152 Uiso 1 1 calc R
C17 C 0.1992(6) 0.3279(4) 0.1047(2) 0.1132(15) Uani 1 1 d .
H17 H 0.1281 0.2802 0.1053 0.136 Uiso 1 1 calc R
C18 C 0.1693(3) 0.4522(3) 0.10488(18) 0.0793(8) Uani 1 1 d .
H18 H 0.0730 0.5092 0.1066 0.095 Uiso 1 1 calc R
C19 C 0.2984(4) 0.4832(3) 0.1015(2) 0.0847(9) Uani 1 1 d .
H19 H 0.3086 0.5666 0.1017 0.102 Uiso 1 1 calc R
C20 C 0.4086(4) 0.3814(5) 0.1001(3) 0.1209(16) Uani 1 1 d .
H20 H 0.5118 0.3794 0.0971 0.145 Uiso 1 1 calc R
C21 C 0.3512(7) 0.2796(4) 0.1025(3) 0.142(2) Uani 1 1 d .
H21 H 0.4059 0.1943 0.0990 0.170 Uiso 1 1 calc R
C22 C 0.0829(2) 0.34149(18) 0.35894(14) 0.0432(4) Uani 1 1 d .
H22 H -0.0214 0.3811 0.3634 0.052 Uiso 1 1 calc R
C23 C 0.1984(3) 0.4013(2) 0.35339(16) 0.0531(5) Uani 1 1 d .
H23 H 0.1872 0.4899 0.3528 0.064 Uiso 1 1 calc R
C24 C 0.3315(3) 0.3121(2) 0.34794(19) 0.0620(6) Uani 1 1 d .
H24 H 0.4287 0.3279 0.3428 0.074 Uiso 1 1 calc R
C25 C 0.3011(2) 0.1958(2) 0.35009(18) 0.0546(5) Uani 1 1 d .
H25 H 0.3735 0.1173 0.3469 0.065 Uiso 1 1 calc R
C26 C 0.1469(2) 0.21319(17) 0.35708(14) 0.0406(4) Uani 1 1 d .
C27 C 0.0685(2) 0.11487(17) 0.36410(13) 0.0382(4) Uani 1 1 d .
C28 C -0.1479(2) 0.05425(18) 0.38523(15) 0.0439(4) Uani 1 1 d .
C29 C -0.0729(2) -0.06790(19) 0.38710(15) 0.0467(5) Uani 1 1 d .
H29 H -0.1224 -0.1316 0.3948 0.056 Uiso 1 1 calc R
C30 C 0.0789(2) -0.09307(17) 0.37722(14) 0.0436(4) Uani 1 1 d .
C31 C -0.3127(2) 0.0886(2) 0.4000(2) 0.0696(7) Uani 1 1 d .
H31A H -0.3593 0.0914 0.4690 0.104 Uiso 1 1 calc R
H31B H -0.3469 0.0259 0.3861 0.104 Uiso 1 1 calc R
H31C H -0.3374 0.1704 0.3543 0.104 Uiso 1 1 calc R
C32 C 0.1681(3) -0.2247(2) 0.3838(2) 0.0654(6) Uani 1 1 d .
H32A H 0.2717 -0.2205 0.3599 0.098 Uiso 1 1 calc R
H32B H 0.1423 -0.2621 0.3423 0.098 Uiso 1 1 calc R
H32C H 0.1473 -0.2758 0.4532 0.098 Uiso 1 1 calc R

loop_
_atom_site_aniso_label
_atom_site_aniso_U_11
_atom_site_aniso_U_22
_atom_site_aniso_U_33
_atom_site_aniso_U_23
_atom_site_aniso_U_13
_atom_site_aniso_U_12
Fe1 0.05008(17) 0.03553(16) 0.03867(16) -0.01078(11) -0.00930(12) -0.01343(12)
Fe2 0.04115(16) 0.04210(17) 0.04211(17) -0.00684(12) -0.00379(12) -0.01743(12)
N1 0.0600(11) 0.0433(9) 0.0457(9) -0.0077(7) -0.0111(8) -0.0158(8)
N2 0.0643(12) 0.0476(10) 0.0545(11) -0.0076(8) -0.0136(9) -0.0092(9)
N3 0.0436(9) 0.0388(9) 0.0442(9) -0.0062(7) -0.0089(7) -0.0082(7)
N4 0.0409(8) 0.0364(8) 0.0470(9) -0.0062(7) -0.0094(7) -0.0110(7)
C1 0.0966(19) 0.0705(16) 0.0475(12) -0.0218(11) -0.0182(12) -0.0363(14)
C2 0.0625(14) 0.0523(13) 0.0857(17) -0.0209(12) -0.0407(13) -0.0028(11)
C3 0.0499(12) 0.0570(13) 0.0689(15) -0.0216(11) -0.0084(10) -0.0194(10)
C4 0.0690(14) 0.0388(11) 0.0668(14) -0.0079(10) -0.0251(12) -0.0187(10)
C5 0.0545(13) 0.0526(13) 0.0829(17) -0.0379(12) -0.0199(12) -0.0042(10)
C6 0.0958(19) 0.0578(14) 0.0469(12) -0.0252(11) 0.0033(12) -0.0345(13)
C7 0.0887(17) 0.0611(14) 0.0436(11) -0.0112(10) -0.0193(11) -0.0367(13)
C8 0.0624(13) 0.0520(12) 0.0454(11) -0.0090(9) -0.0159(9) -0.0265(10)
C9 0.0640(13) 0.0396(10) 0.0444(11) -0.0109(8) -0.0093(9) -0.0218(9)
C10 0.0768(15) 0.0385(11) 0.0569(13) -0.0188(10) -0.0040(11) -0.0183(10)
C11 0.0622(13) 0.0364(10) 0.0455(11) -0.0077(8) -0.0139(9) -0.0185(9)
C12 0.0657(14) 0.0498(12) 0.0465(11) -0.0118(9) -0.0103(10) -0.0182(10)
C13 0.0860(17) 0.0537(13) 0.0402(11) -0.0038(10) -0.0142(11) -0.0193(12)
C14 0.0818(17) 0.0495(12) 0.0541(13) -0.0053(10) -0.0250(12) -0.0083(11)
C15 0.0770(17) 0.0767(17) 0.0594(15) -0.0161(13) -0.0024(13) -0.0126(14)
C16 0.110(3) 0.085(2) 0.0732(19) 0.0035(16) -0.0300(18) 0.0153(19)
C17 0.191(4) 0.138(3) 0.0405(14) -0.0211(18) -0.009(2) -0.106(3)
C18 0.0855(19) 0.100(2) 0.0414(13) -0.0056(13) -0.0150(12) -0.0184(16)
C19 0.112(2) 0.0756(19) 0.0567(15) 0.0109(13) -0.0108(15) -0.0522(18)
C20 0.0625(18) 0.148(4) 0.079(2) 0.019(2) 0.0237(16) -0.015(2)
C21 0.217(5) 0.081(2) 0.0569(19) -0.0251(17) 0.032(3) 0.014(3)
C22 0.0495(11) 0.0437(10) 0.0367(9) -0.0082(8) -0.0078(8) -0.0161(8)
C23 0.0689(14) 0.0491(12) 0.0506(12) -0.0118(9) -0.0191(10) -0.0233(10)
C24 0.0633(14) 0.0593(14) 0.0755(16) -0.0052(12) -0.0372(12) -0.0241(11)
C25 0.0500(12) 0.0467(11) 0.0678(14) -0.0008(10) -0.0279(10) -0.0135(9)
C26 0.0442(10) 0.0397(10) 0.0364(9) -0.0013(8) -0.0122(8) -0.0145(8)
C27 0.0421(10) 0.0366(9) 0.0332(9) -0.0022(7) -0.0090(7) -0.0127(8)
C28 0.0413(10) 0.0453(11) 0.0449(10) -0.0091(8) -0.0084(8) -0.0147(8)
C29 0.0539(11) 0.0415(10) 0.0480(11) -0.0107(8) -0.0101(9) -0.0194(9)
C30 0.0538(11) 0.0358(10) 0.0375(10) -0.0090(8) -0.0067(8) -0.0095(8)
C31 0.0435(12) 0.0631(15) 0.102(2) -0.0202(14) -0.0159(12) -0.0162(11)
C32 0.0707(15) 0.0424(12) 0.0732(16) -0.0168(11) -0.0089(12) -0.0043(11)

loop_
_atom_type_symbol
_atom_type_description
_atom_type_scat_dispersion_real
_atom_type_scat_dispersion_imag
_atom_type_scat_source
C C 0.0033 0.0016 'International Tables Vol C Tables 4.2.6.8 and 6.1.1.4'
H H 0.0000 0.0000 'International Tables Vol C Tables 4.2.6.8 and 6.1.1.4'
N N 0.0061 0.0033 'International Tables Vol C Tables 4.2.6.8 and 6.1.1.4'
Fe Fe 0.3463 0.8444 'International Tables Vol C Tables 4.2.6.8 and 6.1.1.4'

loop_
_geom_angle_atom_site_label_1
_geom_angle_atom_site_label_2
_geom_angle_atom_site_label_3
_geom_angle
C4 Fe1 C3 40.12(9)
C4 Fe1 C2 67.39(9)
C3 Fe1 C2 40.12(10)
C4 Fe1 C1 67.62(10)
C3 Fe1 C1 67.96(10)
C2 Fe1 C1 40.68(10)
C4 Fe1 C6 120.35(10)
C3 Fe1 C6 106.89(10)
C2 Fe1 C6 124.42(11)
C1 Fe1 C6 162.01(12)
C4 Fe1 C7 106.96(9)
C3 Fe1 C7 123.30(9)
C2 Fe1 C7 160.02(11)
C1 Fe1 C7 156.97(11)
C6 Fe1 C7 40.34(10)
C4 Fe1 C8 124.45(9)
C3 Fe1 C8 160.26(9)
C2 Fe1 C8 158.24(10)
C1 Fe1 C8 122.47(10)
C6 Fe1 C8 68.21(10)
C7 Fe1 C8 40.72(9)
C4 Fe1 C10 155.42(9)
C3 Fe1 C10 120.68(9)
C2 Fe1 C10 108.02(10)
C1 Fe1 C10 125.74(10)
C6 Fe1 C10 40.72(9)
C7 Fe1 C10 68.65(10)
C8 Fe1 C10 68.94(10)
C4 Fe1 C5 39.78(10)
C3 Fe1 C5 67.51(9)
C2 Fe1 C5 67.90(9)
C1 Fe1 C5 40.60(10)
C6 Fe1 C5 155.17(10)
C7 Fe1 C5 120.93(10)
C8 Fe1 C5 108.42(9)
C10 Fe1 C5 163.18(10)
C4 Fe1 C9 161.93(9)
C3 Fe1 C9 157.06(9)
C2 Fe1 C9 122.89(10)
C1 Fe1 C9 109.43(9)
C6 Fe1 C9 68.17(9)
C7 Fe1 C9 68.36(9)
C8 Fe1 C9 40.76(8)
C10 Fe1 C9 40.93(8)
C5 Fe1 C9 126.39(9)
C21 Fe2 C17 41.29(19)
C21 Fe2 C20 40.60(19)
C17 Fe2 C20 67.44(17)
C21 Fe2 C23 163.8(2)
C17 Fe2 C23 152.69(18)
C20 Fe2 C23 126.07(17)
C21 Fe2 C19 66.78(15)
C17 Fe2 C19 65.85(13)
C20 Fe2 C19 38.75(14)
C23 Fe2 C19 108.42(11)
C21 Fe2 C22 154.0(2)
C17 Fe2 C22 120.21(15)
C20 Fe2 C22 164.27(17)
C23 Fe2 C22 40.89(8)
C19 Fe2 C22 128.85(12)
C21 Fe2 C25 107.94(14)
C17 Fe2 C25 130.30(14)
C20 Fe2 C25 118.28(13)
C23 Fe2 C25 68.19(9)
C19 Fe2 C25 150.86(12)
C22 Fe2 C25 68.68(9)
C21 Fe2 C24 126.7(2)
C17 Fe2 C24 166.76(18)
C20 Fe2 C24 106.87(15)
C23 Fe2 C24 40.32(9)
C19 Fe2 C24 117.83(11)
C22 Fe2 C24 68.50(9)
C25 Fe2 C24 40.57(9)
C21 Fe2 C26 119.53(15)
C17 Fe2 C26 110.70(11)
C20 Fe2 C26 153.00(15)
C23 Fe2 C26 68.60(8)
C19 Fe2 C26 167.23(12)
C22 Fe2 C26 40.92(8)
C25 Fe2 C26 40.85(8)
C24 Fe2 C26 68.53(8)
C21 Fe2 C18 67.74(16)
C17 Fe2 C18 39.23(14)
C20 Fe2 C18 66.35(14)
C23 Fe2 C18 119.14(11)
C19 Fe2 C18 39.16(12)
C22 Fe2 C18 109.95(10)
C25 Fe2 C18 168.00(11)
C24 Fe2 C18 151.03(12)
C26 Fe2 C18 130.42(10)
C11 N1 C12 116.55(18)
C11 N2 C14 115.9(2)
C30 N3 C27 116.41(16)
C27 N4 C28 116.14(16)
C2 C1 C5 107.1(2)
C2 C1 Fe1 69.55(13)
C5 C1 Fe1 69.96(12)
C2 C1 H1 126.4
C5 C1 H1 126.4
Fe1 C1 H1 126.4
C3 C2 C1 108.1(2)
C3 C2 Fe1 69.90(12)
C1 C2 Fe1 69.77(13)
C3 C2 H2 126.0
C1 C2 H2 126.0
Fe1 C2 H2 126.0
C4 C3 C2 107.9(2)
C4 C3 Fe1 69.90(12)
C2 C3 Fe1 69.99(13)
C4 C3 H3 126.0
C2 C3 H3 126.0
Fe1 C3 H3 126.0
C5 C4 C3 109.1(2)
C5 C4 Fe1 70.57(13)
C3 C4 Fe1 69.98(12)
C5 C4 H4 125.5
C3 C4 H4 125.5
Fe1 C4 H4 125.5
C4 C5 C1 107.8(2)
C4 C5 Fe1 69.64(12)
C1 C5 Fe1 69.44(12)
C4 C5 H5 126.1
C1 C5 H5 126.1
Fe1 C5 H5 126.1
C7 C6 C10 109.2(2)
C7 C6 Fe1 69.99(12)
C10 C6 Fe1 69.89(12)
C7 C6 H6 125.4
C10 C6 H6 125.4
Fe1 C6 H6 125.4
C6 C7 C8 108.0(2)
C6 C7 Fe1 69.67(13)
C8 C7 Fe1 69.71(12)
C6 C7 H7 126.0
C8 C7 H7 126.0
Fe1 C7 H7 126.0
C7 C8 C9 107.7(2)
C7 C8 Fe1 69.57(12)
C9 C8 Fe1 69.75(12)
C7 C8 H8 126.2
C9 C8 H8 126.2
Fe1 C8 H8 126.2
C8 C9 C10 108.27(19)
C8 C9 C11 125.8(2)
C10 C9 C11 125.9(2)
C8 C9 Fe1 69.49(11)
C10 C9 Fe1 69.43(11)
C11 C9 Fe1 126.65(14)
C6 C10 C9 106.8(2)
C6 C10 Fe1 69.39(12)
C9 C10 Fe1 69.64(11)
C6 C10 H10 126.6
C9 C10 H10 126.6
Fe1 C10 H10 126.6
N1 C11 N2 126.70(19)
N1 C11 C9 116.43(19)
N2 C11 C9 116.85(19)
N1 C12 C13 120.5(2)
N1 C12 C15 117.4(2)
C13 C12 C15 122.0(2)
C14 C13 C12 118.6(2)
C14 C13 H13 120.7
C12 C13 H13 120.7
N2 C14 C13 121.7(2)
N2 C14 C16 116.7(2)
C13 C14 C16 121.6(2)
C12 C15 H15A 109.5
C12 C15 H15B 109.5
H15A C15 H15B 109.5
C12 C15 H15C 109.5
H15A C15 H15C 109.5
H15B C15 H15C 109.5
C14 C16 H16A 109.5
C14 C16 H16B 109.5
H16A C16 H16B 109.5
C14 C16 H16C 109.5
H16A C16 H16C 109.5
H16B C16 H16C 109.5
C18 C17 C21 108.4(3)
C18 C17 Fe2 71.43(16)
C21 C17 Fe2 68.9(2)
C18 C17 H17 125.8
C21 C17 H17 125.8
Fe2 C17 H17 125.8
C17 C18 C19 107.6(3)
C17 C18 Fe2 69.34(18)
C19 C18 Fe2 70.20(16)
C17 C18 H18 126.2
C19 C18 H18 126.2
Fe2 C18 H18 126.2
C20 C19 C18 110.0(3)
C20 C19 Fe2 69.90(17)
C18 C19 Fe2 70.64(15)
C20 C19 H19 125.0
C18 C19 H19 125.0
Fe2 C19 H19 125.0
C19 C20 C21 108.4(4)
C19 C20 Fe2 71.35(16)
C21 C20 Fe2 69.14(18)
C19 C20 H20 125.8
C21 C20 H20 125.8
Fe2 C20 H20 125.8
C20 C21 C17 105.5(3)
C20 C21 Fe2 70.3(2)
C17 C21 Fe2 69.79(17)
C20 C21 H21 127.2
C17 C21 H21 127.2
Fe2 C21 H21 127.2
C23 C22 C26 107.51(18)
C23 C22 Fe2 69.50(12)
C26 C22 Fe2 69.67(11)
C23 C22 H22 126.2
C26 C22 H22 126.2
Fe2 C22 H22 126.2
C24 C23 C22 108.50(19)
C24 C23 Fe2 70.00(13)
C22 C23 Fe2 69.62(11)
C24 C23 H23 125.7
C22 C23 H23 125.7
Fe2 C23 H23 125.7
C23 C24 C25 108.27(19)
C23 C24 Fe2 69.67(12)
C25 C24 Fe2 69.70(12)
C23 C24 H24 125.9
C25 C24 H24 125.9
Fe2 C24 H24 125.9
C24 C25 C26 108.10(19)
C24 C25 Fe2 69.74(13)
C26 C25 Fe2 69.62(11)
C24 C25 H25 125.9
C26 C25 H25 125.9
Fe2 C25 H25 125.9
C25 C26 C22 107.61(17)
C25 C26 C27 125.73(18)
C22 C26 C27 126.64(17)
C25 C26 Fe2 69.53(11)
C22 C26 Fe2 69.41(10)
C27 C26 Fe2 127.76(13)
N4 C27 N3 126.40(17)
N4 C27 C26 117.35(16)
N3 C27 C26 116.18(16)
N4 C28 C29 121.70(18)
N4 C28 C31 116.64(18)
C29 C28 C31 121.63(18)
C28 C29 C30 118.05(18)
C28 C29 H29 121.0
C30 C29 H29 121.0
N3 C30 C29 121.29(17)
N3 C30 C32 117.02(19)
C29 C30 C32 121.65(19)
C28 C31 H31A 109.5
C28 C31 H31B 109.5
H31A C31 H31B 109.5
C28 C31 H31C 109.5
H31A C31 H31C 109.5
H31B C31 H31C 109.5
C30 C32 H32A 109.5
C30 C32 H32B 109.5
H32A C32 H32B 109.5
C30 C32 H32C 109.5
H32A C32 H32C 109.5
H32B C32 H32C 109.5

loop_
_geom_bond_atom_site_label_1
_geom_bond_atom_site_label_2
_geom_bond_distance
Fe1 C4 2.038(2)
Fe1 C3 2.039(2)
Fe1 C2 2.040(2)
Fe1 C1 2.043(2)
Fe1 C6 2.043(2)
Fe1 C7 2.047(2)
Fe1 C8 2.049(2)
Fe1 C10 2.050(2)
Fe1 C5 2.050(2)
Fe1 C9 2.0525(19)
Fe2 C21 2.007(3)
Fe2 C17 2.019(3)
Fe2 C20 2.022(3)
Fe2 C23 2.039(2)
Fe2 C19 2.040(2)
Fe2 C22 2.0410(19)
Fe2 C25 2.043(2)
Fe2 C24 2.044(2)
Fe2 C26 2.0443(18)
Fe2 C18 2.045(3)
N1 C11 1.337(3)
N1 C12 1.347(3)
N2 C11 1.337(3)
N2 C14 1.341(3)
N3 C30 1.337(2)
N3 C27 1.348(2)
N4 C27 1.337(2)
N4 C28 1.345(2)
C1 C2 1.419(4)
C1 C5 1.420(3)
C1 H1 0.9800
C2 C3 1.399(3)
C2 H2 0.9800
C3 C4 1.398(3)
C3 H3 0.9800
C4 C5 1.391(3)
C4 H4 0.9800
C5 H5 0.9800
C6 C7 1.410(4)
C6 C10 1.424(3)
C6 H6 0.9800
C7 C8 1.425(3)
C7 H7 0.9800
C8 C9 1.428(3)
C8 H8 0.9800
C9 C10 1.434(3)
C9 C11 1.481(3)
C10 H10 0.9800
C12 C13 1.382(3)
C12 C15 1.489(3)
C13 C14 1.375(3)
C13 H13 0.9300
C14 C16 1.514(3)
C15 H15A 0.9600
C15 H15B 0.9600
C15 H15C 0.9600
C16 H16A 0.9600
C16 H16B 0.9600
C16 H16C 0.9600
C17 C18 1.365(5)
C17 C21 1.419(6)
C17 H17 0.9800
C18 C19 1.369(4)
C18 H18 0.9800
C19 C20 1.347(5)
C19 H19 0.9800
C20 C21 1.398(6)
C20 H20 0.9800
C21 H21 0.9800
C22 C23 1.425(3)
C22 C26 1.428(3)
C22 H22 0.9800
C23 C24 1.407(3)
C23 H23 0.9800
C24 C25 1.417(3)
C24 H24 0.9800
C25 C26 1.427(3)
C25 H25 0.9800
C26 C27 1.471(3)
C28 C29 1.378(3)
C28 C31 1.499(3)
C29 C30 1.388(3)
C29 H29 0.9300
C30 C32 1.502(3)
C31 H31A 0.9600
C31 H31B 0.9600
C31 H31C 0.9600
C32 H32A 0.9600
C32 H32B 0.9600
C32 H32C 0.9600

loop_
_geom_torsion_atom_site_label_1
_geom_torsion_atom_site_label_2
_geom_torsion_atom_site_label_3
_geom_torsion_atom_site_label_4
_geom_torsion
C4 Fe1 C1 C2 80.87(15)
C3 Fe1 C1 C2 37.38(14)
C6 Fe1 C1 C2 -39.2(4)
C7 Fe1 C1 C2 161.5(2)
C8 Fe1 C1 C2 -161.54(14)
C10 Fe1 C1 C2 -75.38(17)
C5 Fe1 C1 C2 118.1(2)
C9 Fe1 C1 C2 -118.22(15)
C4 Fe1 C1 C5 -37.19(14)
C3 Fe1 C1 C5 -80.69(15)
C2 Fe1 C1 C5 -118.1(2)
C6 Fe1 C1 C5 -157.3(3)
C7 Fe1 C1 C5 43.5(3)
C8 Fe1 C1 C5 80.40(16)
C10 Fe1 C1 C5 166.56(14)
C9 Fe1 C1 C5 123.71(15)
C5 C1 C2 C3 0.5(3)
Fe1 C1 C2 C3 -59.62(16)
C5 C1 C2 Fe1 60.16(15)
C4 Fe1 C2 C3 37.69(14)
C1 Fe1 C2 C3 119.2(2)
C6 Fe1 C2 C3 -74.53(16)
C7 Fe1 C2 C3 -39.6(3)
C8 Fe1 C2 C3 165.3(2)
C10 Fe1 C2 C3 -116.52(14)
C5 Fe1 C2 C3 80.86(15)
C9 Fe1 C2 C3 -159.15(13)
C4 Fe1 C2 C1 -81.47(15)
C3 Fe1 C2 C1 -119.2(2)
C6 Fe1 C2 C1 166.31(14)
C7 Fe1 C2 C1 -158.7(3)
C8 Fe1 C2 C1 46.1(3)
C10 Fe1 C2 C1 124.32(15)
C5 Fe1 C2 C1 -38.30(15)
C9 Fe1 C2 C1 81.69(16)
C1 C2 C3 C4 -0.3(3)
Fe1 C2 C3 C4 -59.84(15)
C1 C2 C3 Fe1 59.54(16)
C2 Fe1 C3 C4 118.8(2)
C1 Fe1 C3 C4 80.97(15)
C6 Fe1 C3 C4 -117.33(15)
C7 Fe1 C3 C4 -76.24(17)
C8 Fe1 C3 C4 -44.9(3)
C10 Fe1 C3 C4 -159.53(14)
C5 Fe1 C3 C4 36.93(14)
C9 Fe1 C3 C4 168.9(2)
C4 Fe1 C3 C2 -118.8(2)
C1 Fe1 C3 C2 -37.88(14)
C6 Fe1 C3 C2 123.82(15)
C7 Fe1 C3 C2 164.91(14)
C8 Fe1 C3 C2 -163.8(2)
C10 Fe1 C3 C2 81.62(16)
C5 Fe1 C3 C2 -81.92(15)
C9 Fe1 C3 C2 50.1(3)
C2 C3 C4 C5 -0.1(2)
Fe1 C3 C4 C5 -59.96(15)
C2 C3 C4 Fe1 59.89(15)
C3 Fe1 C4 C5 119.8(2)
C2 Fe1 C4 C5 82.13(15)
C1 Fe1 C4 C5 37.94(14)
C6 Fe1 C4 C5 -160.11(15)
C7 Fe1 C4 C5 -118.26(15)
C8 Fe1 C4 C5 -77.00(16)
C10 Fe1 C4 C5 166.1(2)
C9 Fe1 C4 C5 -46.2(3)
C2 Fe1 C4 C3 -37.69(14)
C1 Fe1 C4 C3 -81.88(16)
C6 Fe1 C4 C3 80.07(17)
C7 Fe1 C4 C3 121.92(15)
C8 Fe1 C4 C3 163.18(13)
C10 Fe1 C4 C3 46.3(3)
C5 Fe1 C4 C3 -119.8(2)
C9 Fe1 C4 C3 -166.0(2)
C3 C4 C5 C1 0.4(2)
Fe1 C4 C5 C1 -59.19(15)
C3 C4 C5 Fe1 59.60(15)
C2 C1 C5 C4 -0.6(2)
Fe1 C1 C5 C4 59.31(15)
C2 C1 C5 Fe1 -59.90(15)
C3 Fe1 C5 C4 -37.24(14)
C2 Fe1 C5 C4 -80.76(15)
C1 Fe1 C5 C4 -119.1(2)
C6 Fe1 C5 C4 44.4(3)
C7 Fe1 C5 C4 79.16(16)
C8 Fe1 C5 C4 122.13(13)
C10 Fe1 C5 C4 -159.8(3)
C9 Fe1 C5 C4 163.86(13)
C4 Fe1 C5 C1 119.1(2)
C3 Fe1 C5 C1 81.89(16)
C2 Fe1 C5 C1 38.37(15)
C6 Fe1 C5 C1 163.5(2)
C7 Fe1 C5 C1 -161.71(15)
C8 Fe1 C5 C1 -118.74(15)
C10 Fe1 C5 C1 -40.7(4)
C9 Fe1 C5 C1 -77.01(17)
C4 Fe1 C6 C7 80.37(16)
C3 Fe1 C6 C7 121.93(14)
C2 Fe1 C6 C7 162.40(14)
C1 Fe1 C6 C7 -167.6(3)
C8 Fe1 C6 C7 -37.79(13)
C10 Fe1 C6 C7 -120.4(2)
C5 Fe1 C6 C7 49.2(3)
C9 Fe1 C6 C7 -81.84(14)
C4 Fe1 C6 C10 -159.25(14)
C3 Fe1 C6 C10 -117.69(15)
C2 Fe1 C6 C10 -77.22(17)
C1 Fe1 C6 C10 -47.3(4)
C7 Fe1 C6 C10 120.4(2)
C8 Fe1 C6 C10 82.59(15)
C5 Fe1 C6 C10 169.5(2)
C9 Fe1 C6 C10 38.54(14)
C10 C6 C7 C8 0.3(2)
Fe1 C6 C7 C8 59.36(14)
C10 C6 C7 Fe1 -59.06(16)
C4 Fe1 C7 C6 -117.19(14)
C3 Fe1 C7 C6 -76.31(16)
C2 Fe1 C7 C6 -46.9(3)
C1 Fe1 C7 C6 170.3(2)
C8 Fe1 C7 C6 119.3(2)
C10 Fe1 C7 C6 37.18(13)
C5 Fe1 C7 C6 -158.26(14)
C9 Fe1 C7 C6 81.32(14)
C4 Fe1 C7 C8 123.52(14)
C3 Fe1 C7 C8 164.40(13)
C2 Fe1 C7 C8 -166.2(2)
C1 Fe1 C7 C8 51.0(3)
C6 Fe1 C7 C8 -119.3(2)
C10 Fe1 C7 C8 -82.11(14)
C5 Fe1 C7 C8 82.45(16)
C9 Fe1 C7 C8 -37.97(13)
C6 C7 C8 C9 0.3(2)
Fe1 C7 C8 C9 59.59(13)
C6 C7 C8 Fe1 -59.34(15)
C4 Fe1 C8 C7 -75.24(17)
C3 Fe1 C8 C7 -41.7(3)
C2 Fe1 C8 C7 167.3(2)
C1 Fe1 C8 C7 -158.88(15)
C6 Fe1 C8 C7 37.44(14)
C10 Fe1 C8 C7 81.33(15)
C5 Fe1 C8 C7 -116.32(15)
C9 Fe1 C8 C7 118.84(19)
C4 Fe1 C8 C9 165.92(12)
C3 Fe1 C8 C9 -160.6(2)
C2 Fe1 C8 C9 48.4(3)
C1 Fe1 C8 C9 82.28(15)
C6 Fe1 C8 C9 -81.40(14)
C7 Fe1 C8 C9 -118.84(19)
C10 Fe1 C8 C9 -37.51(12)
C5 Fe1 C8 C9 124.84(13)
C7 C8 C9 C10 -0.7(2)
Fe1 C8 C9 C10 58.77(14)
C7 C8 C9 C11 179.45(18)
Fe1 C8 C9 C11 -121.06(19)
C7 C8 C9 Fe1 -59.48(14)
C4 Fe1 C9 C8 -40.3(3)
C3 Fe1 C9 C8 163.2(2)
C2 Fe1 C9 C8 -160.71(13)
C1 Fe1 C9 C8 -117.56(14)
C6 Fe1 C9 C8 81.51(15)
C7 Fe1 C9 C8 37.93(13)
C10 Fe1 C9 C8 119.85(18)
C5 Fe1 C9 C8 -75.30(15)
C4 Fe1 C9 C10 -160.2(3)
C3 Fe1 C9 C10 43.4(3)
C2 Fe1 C9 C10 79.44(16)
C1 Fe1 C9 C10 122.58(15)
C6 Fe1 C9 C10 -38.35(15)
C7 Fe1 C9 C10 -81.92(15)
C8 Fe1 C9 C10 -119.85(18)
C5 Fe1 C9 C10 164.84(14)
C4 Fe1 C9 C11 79.7(4)
C3 Fe1 C9 C11 -76.7(3)
C2 Fe1 C9 C11 -40.7(2)
C1 Fe1 C9 C11 2.5(2)
C6 Fe1 C9 C11 -158.5(2)
C7 Fe1 C9 C11 158.0(2)
C8 Fe1 C9 C11 120.0(2)
C10 Fe1 C9 C11 -120.1(3)
C5 Fe1 C9 C11 44.7(2)
C7 C6 C10 C9 -0.7(2)
Fe1 C6 C10 C9 -59.85(14)
C7 C6 C10 Fe1 59.12(15)
C8 C9 C10 C6 0.9(2)
C11 C9 C10 C6 -179.28(19)
Fe1 C9 C10 C6 59.69(14)
C8 C9 C10 Fe1 -58.81(13)
C11 C9 C10 Fe1 121.0(2)
C4 Fe1 C10 C6 47.3(3)
C3 Fe1 C10 C6 80.13(18)
C2 Fe1 C10 C6 122.22(16)
C1 Fe1 C10 C6 163.77(16)
C7 Fe1 C10 C6 -36.84(15)
C8 Fe1 C10 C6 -80.66(16)
C5 Fe1 C10 C6 -164.7(3)
C9 Fe1 C10 C6 -118.0(2)
C4 Fe1 C10 C9 165.3(2)
C3 Fe1 C10 C9 -161.86(13)
C2 Fe1 C10 C9 -119.76(15)
C1 Fe1 C10 C9 -78.22(17)
C6 Fe1 C10 C9 118.0(2)
C7 Fe1 C10 C9 81.18(14)
C8 Fe1 C10 C9 37.35(12)
C5 Fe1 C10 C9 -46.7(4)
C12 N1 C11 N2 0.9(3)
C12 N1 C11 C9 -177.41(17)
C14 N2 C11 N1 -1.1(3)
C14 N2 C11 C9 177.21(19)
C8 C9 C11 N1 -0.5(3)
C10 C9 C11 N1 179.68(18)
Fe1 C9 C11 N1 -90.4(2)
C8 C9 C11 N2 -179.03(18)
C10 C9 C11 N2 1.2(3)
Fe1 C9 C11 N2 91.1(2)
C11 N1 C12 C13 0.5(3)
C11 N1 C12 C15 -180.0(2)
N1 C12 C13 C14 -1.6(3)
C15 C12 C13 C14 178.9(2)
C11 N2 C14 C13 -0.1(3)
C11 N2 C14 C16 -179.5(2)
C12 C13 C14 N2 1.4(4)
C12 C13 C14 C16 -179.3(3)
C21 Fe2 C17 C18 -119.1(3)
C20 Fe2 C17 C18 -79.7(2)
C23 Fe2 C17 C18 46.1(3)
C19 Fe2 C17 C18 -37.4(2)
C22 Fe2 C17 C18 84.9(2)
C25 Fe2 C17 C18 171.58(16)
C24 Fe2 C17 C18 -146.6(4)
C26 Fe2 C17 C18 129.28(19)
C20 Fe2 C17 C21 39.4(2)
C23 Fe2 C17 C21 165.2(3)
C19 Fe2 C17 C21 81.7(3)
C22 Fe2 C17 C21 -156.0(2)
C25 Fe2 C17 C21 -69.3(3)
C24 Fe2 C17 C21 -27.4(6)
C26 Fe2 C17 C21 -111.6(2)
C18 Fe2 C17 C21 119.1(3)
C21 C17 C18 C19 0.8(3)
Fe2 C17 C18 C19 60.04(19)
C21 C17 C18 Fe2 -59.2(2)
C21 Fe2 C18 C17 38.5(3)
C20 Fe2 C18 C17 82.8(3)
C23 Fe2 C18 C17 -157.8(2)
C19 Fe2 C18 C17 118.6(3)
C22 Fe2 C18 C17 -113.7(2)
C25 Fe2 C18 C17 -32.5(6)
C24 Fe2 C18 C17 164.9(3)
C26 Fe2 C18 C17 -72.0(3)
C21 Fe2 C18 C19 -80.1(3)
C17 Fe2 C18 C19 -118.6(3)
C20 Fe2 C18 C19 -35.9(2)
C23 Fe2 C18 C19 83.6(2)
C22 Fe2 C18 C19 127.7(2)
C25 Fe2 C18 C19 -151.1(5)
C24 Fe2 C18 C19 46.3(3)
C26 Fe2 C18 C19 169.36(18)
C17 C18 C19 C20 -0.5(3)
Fe2 C18 C19 C20 59.0(2)
C17 C18 C19 Fe2 -59.49(19)
C21 Fe2 C19 C20 -38.2(3)
C17 Fe2 C19 C20 -83.5(3)
C23 Fe2 C19 C20 125.2(3)
C22 Fe2 C19 C20 166.2(3)
C25 Fe2 C19 C20 47.1(4)
C24 Fe2 C19 C20 82.3(3)
C26 Fe2 C19 C20 -160.5(5)
C18 Fe2 C19 C20 -121.0(3)
C21 Fe2 C19 C18 82.8(3)
C17 Fe2 C19 C18 37.5(2)
C20 Fe2 C19 C18 121.0(3)
C23 Fe2 C19 C18 -113.8(2)
C22 Fe2 C19 C18 -72.8(2)
C25 Fe2 C19 C18 168.1(2)
C24 Fe2 C19 C18 -156.69(19)
C26 Fe2 C19 C18 -39.5(6)
C18 C19 C20 C21 0.0(4)
Fe2 C19 C20 C21 59.4(2)
C18 C19 C20 Fe2 -59.4(2)
C21 Fe2 C20 C19 119.1(4)
C17 Fe2 C20 C19 79.0(3)
C23 Fe2 C20 C19 -73.6(3)
C22 Fe2 C20 C19 -43.3(6)
C25 Fe2 C20 C19 -156.1(2)
C24 Fe2 C20 C19 -113.7(2)
C26 Fe2 C20 C19 170.6(2)
C18 Fe2 C20 C19 36.2(2)
C17 Fe2 C20 C21 -40.0(3)
C23 Fe2 C20 C21 167.4(3)
C19 Fe2 C20 C21 -119.1(4)
C22 Fe2 C20 C21 -162.4(4)
C25 Fe2 C20 C21 84.8(3)
C24 Fe2 C20 C21 127.2(3)
C26 Fe2 C20 C21 51.6(5)
C18 Fe2 C20 C21 -82.8(3)
C19 C20 C21 C17 0.5(4)
Fe2 C20 C21 C17 61.3(2)
C19 C20 C21 Fe2 -60.8(2)
C18 C17 C21 C20 -0.8(4)
Fe2 C17 C21 C20 -61.6(3)
C18 C17 C21 Fe2 60.8(2)
C17 Fe2 C21 C20 115.8(3)
C23 Fe2 C21 C20 -39.3(6)
C19 Fe2 C21 C20 36.5(2)
C22 Fe2 C21 C20 169.2(2)
C25 Fe2 C21 C20 -112.8(2)
C24 Fe2 C21 C20 -71.8(3)
C26 Fe2 C21 C20 -155.9(2)
C18 Fe2 C21 C20 79.1(2)
C20 Fe2 C21 C17 -115.8(3)
C23 Fe2 C21 C17 -155.1(4)
C19 Fe2 C21 C17 -79.3(2)
C22 Fe2 C21 C17 53.4(4)
C25 Fe2 C21 C17 131.4(2)
C24 Fe2 C21 C17 172.44(19)
C26 Fe2 C21 C17 88.3(2)
C18 Fe2 C21 C17 -36.7(2)
C21 Fe2 C22 C23 168.2(3)
C17 Fe2 C22 C23 -153.94(18)
C20 Fe2 C22 C23 -38.5(5)
C19 Fe2 C22 C23 -71.92(18)
C25 Fe2 C22 C23 80.89(13)
C24 Fe2 C22 C23 37.17(13)
C26 Fe2 C22 C23 118.77(17)
C18 Fe2 C22 C23 -111.85(16)
C21 Fe2 C22 C26 49.5(4)
C17 Fe2 C22 C26 87.30(18)
C20 Fe2 C22 C26 -157.2(5)
C23 Fe2 C22 C26 -118.77(17)
C19 Fe2 C22 C26 169.31(14)
C25 Fe2 C22 C26 -37.88(11)
C24 Fe2 C22 C26 -81.60(12)
C18 Fe2 C22 C26 129.38(14)
C26 C22 C23 C24 0.1(2)
Fe2 C22 C23 C24 -59.40(16)
C26 C22 C23 Fe2 59.53(13)
C21 Fe2 C23 C24 -41.6(5)
C17 Fe2 C23 C24 175.6(2)
C20 Fe2 C23 C24 -72.3(2)
C19 Fe2 C23 C24 -111.59(16)
C22 Fe2 C23 C24 119.70(18)
C25 Fe2 C23 C24 37.53(13)
C26 Fe2 C23 C24 81.62(13)
C18 Fe2 C23 C24 -153.00(15)
C21 Fe2 C23 C22 -161.3(4)
C17 Fe2 C23 C22 55.9(3)
C20 Fe2 C23 C22 167.96(17)
C19 Fe2 C23 C22 128.71(15)
C25 Fe2 C23 C22 -82.17(13)
C24 Fe2 C23 C22 -119.70(18)
C26 Fe2 C23 C22 -38.07(11)
C18 Fe2 C23 C22 87.30(16)
C22 C23 C24 C25 0.0(3)
Fe2 C23 C24 C25 -59.20(17)
C22 C23 C24 Fe2 59.16(14)
C21 Fe2 C24 C23 166.6(2)
C17 Fe2 C24 C23 -171.1(5)
C20 Fe2 C24 C23 126.41(19)
C19 Fe2 C24 C23 86.00(17)
C22 Fe2 C24 C23 -37.67(12)
C25 Fe2 C24 C23 -119.6(2)
C26 Fe2 C24 C23 -81.80(13)
C18 Fe2 C24 C23 54.9(3)
C21 Fe2 C24 C25 -73.8(2)
C17 Fe2 C24 C25 -51.5(5)
C20 Fe2 C24 C25 -114.0(2)
C23 Fe2 C24 C25 119.6(2)
C19 Fe2 C24 C25 -154.42(16)
C22 Fe2 C24 C25 81.90(14)
C26 Fe2 C24 C25 37.77(13)
C18 Fe2 C24 C25 174.5(2)
C23 C24 C25 C26 -0.1(3)
Fe2 C24 C25 C26 -59.25(15)
C23 C24 C25 Fe2 59.19(16)
C21 Fe2 C25 C24 126.0(3)
C17 Fe2 C25 C24 166.4(2)
C20 Fe2 C25 C24 83.0(2)
C23 Fe2 C25 C24 -37.31(14)
C19 Fe2 C25 C24 51.6(3)
C22 Fe2 C25 C24 -81.43(15)
C26 Fe2 C25 C24 -119.4(2)
C18 Fe2 C25 C24 -167.1(5)
C21 Fe2 C25 C26 -114.7(2)
C17 Fe2 C25 C26 -74.2(2)
C20 Fe2 C25 C26 -157.6(2)
C23 Fe2 C25 C26 82.06(13)
C19 Fe2 C25 C26 171.0(2)
C22 Fe2 C25 C26 37.94(12)
C24 Fe2 C25 C26 119.4(2)
C18 Fe2 C25 C26 -47.8(6)
C24 C25 C26 C22 0.1(2)
Fe2 C25 C26 C22 -59.18(13)
C24 C25 C26 C27 -178.22(19)
Fe2 C25 C26 C27 122.45(19)
C24 C25 C26 Fe2 59.33(16)
C23 C22 C26 C25 -0.2(2)
Fe2 C22 C26 C25 59.26(14)
C23 C22 C26 C27 178.17(18)
Fe2 C22 C26 C27 -122.40(18)
C23 C22 C26 Fe2 -59.42(13)
C21 Fe2 C26 C25 83.5(3)
C17 Fe2 C26 C25 128.3(2)
C20 Fe2 C26 C25 47.6(4)
C23 Fe2 C26 C25 -80.98(14)
C19 Fe2 C26 C25 -159.8(5)
C22 Fe2 C26 C25 -119.03(17)
C24 Fe2 C26 C25 -37.51(14)
C18 Fe2 C26 C25 168.34(16)
C21 Fe2 C26 C22 -157.5(2)
C17 Fe2 C26 C22 -112.7(2)
C20 Fe2 C26 C22 166.6(3)
C23 Fe2 C26 C22 38.05(12)
C19 Fe2 C26 C22 -40.8(5)
C25 Fe2 C26 C22 119.03(17)
C24 Fe2 C26 C22 81.51(13)
C18 Fe2 C26 C22 -72.64(17)
C21 Fe2 C26 C27 -36.5(3)
C17 Fe2 C26 C27 8.4(3)
C20 Fe2 C26 C27 -72.3(4)
C23 Fe2 C26 C27 159.07(19)
C19 Fe2 C26 C27 80.2(5)
C22 Fe2 C26 C27 121.0(2)
C25 Fe2 C26 C27 -120.0(2)
C24 Fe2 C26 C27 -157.5(2)
C18 Fe2 C26 C27 48.4(2)
C28 N4 C27 N3 0.3(3)
C28 N4 C27 C26 -176.49(16)
C30 N3 C27 N4 -0.5(3)
C30 N3 C27 C26 176.35(16)
C25 C26 C27 N4 177.93(18)
C22 C26 C27 N4 -0.1(3)
Fe2 C26 C27 N4 -91.4(2)
C25 C26 C27 N3 0.8(3)
C22 C26 C27 N3 -177.26(17)
Fe2 C26 C27 N3 91.49(19)
C27 N4 C28 C29 -0.4(3)
C27 N4 C28 C31 177.58(19)
N4 C28 C29 C30 0.6(3)
C31 C28 C29 C30 -177.3(2)
C27 N3 C30 C29 0.7(3)
C27 N3 C30 C32 -176.99(18)
C28 C29 C30 N3 -0.7(3)
C28 C29 C30 C32 176.83(19)
